data_7153402
loop_
_publ_author_name
'Banide, Emilie V.'
'O'Connor, Crystal'
'Fortune, Natasha'
'Ortin, Yannick'
'Milosevic, Sandra'
'M\"uller-Bunz, Helge'
'McGlinchey, Michael J.'

_publ_section_title
;
 Syntheses, X-ray crystal structures and reactivity of fluorenylidene- and
 dibenzosuberenylidene-allenes: convenient precursors to
 dispirotetracenes, di-indenotetracenes and
 2-phenyl-11bH-dibenz[cd,h]azulene.
;
_journal_issue 17
_journal_name_full 'Organic &amp; biomolecular chemistry'
_journal_page_first 3997
_journal_page_last 4010
_journal_paper_doi 10.1039/c004868b
_journal_volume 8
_journal_year 2010
_chemical_absolute_configuration ad
_chemical_formula_moiety 'C20 H19 Br Si'
_chemical_formula_sum 'C20 H19 Br Si'
_chemical_formula_weight 367.35
_chemical_name_systematic
;
?
;
_space_group_IT_number 29
_symmetry_cell_setting orthorhombic
_symmetry_space_group_name_Hall 'P 2c -2ac'
_symmetry_space_group_name_H-M 'P c a 21'
_atom_sites_solution_hydrogens geom
_atom_sites_solution_primary direct
_atom_sites_solution_secondary difmap
_audit_creation_method SHELXL-97
_cell_angle_alpha 90.00
_cell_angle_beta 90.00
_cell_angle_gamma 90.00
_cell_formula_units_Z 4
_cell_length_a 16.2272(1)
_cell_length_b 9.46594(8)
_cell_length_c 11.59176(7)
_cell_measurement_reflns_used 26831
_cell_measurement_temperature 100(2)
_cell_measurement_theta_max 76.2704
_cell_measurement_theta_min 3.8102
_cell_volume 1780.56(2)
_computing_cell_refinement
;
CrysAlisPro, Oxford Diffraction Ltd.,
Version 1.171.33.55 (release 05-01-2010 CrysAlis171 .NET)
(compiled Jan 5 2010,16:28:46)
;
_computing_data_collection
;
CrysAlisPro, Oxford Diffraction Ltd.,
Version 1.171.33.55 (release 05-01-2010 CrysAlis171 .NET)
(compiled Jan 5 2010,16:28:46)
;
_computing_data_reduction
;
CrysAlisPro, Oxford Diffraction Ltd.,
Version 1.171.33.55 (release 05-01-2010 CrysAlis171 .NET)
(compiled Jan 5 2010,16:28:46)
;
_computing_structure_refinement 'SHELXL-97 (Sheldrick, 1997)'
_computing_structure_solution 'SHELXS-97 (Sheldrick, 1990)'
_diffrn_ambient_temperature 100(2)
_diffrn_detector_area_resol_mean 10.3196
_diffrn_measured_fraction_theta_full 0.991
_diffrn_measured_fraction_theta_max 0.992
_diffrn_measurement_device_type 'SuperNova, Dual, Cu at zero, Atlas'
_diffrn_measurement_method '\w scans'
_diffrn_radiation_monochromator mirror
_diffrn_radiation_source 'SuperNova (Cu) X-ray Source'
_diffrn_radiation_type CuK\a
_diffrn_radiation_wavelength 1.54184
_diffrn_reflns_av_R_equivalents 0.0536
_diffrn_reflns_av_sigmaI/netI 0.0224
_diffrn_reflns_limit_h_max 20
_diffrn_reflns_limit_h_min -20
_diffrn_reflns_limit_k_max 11
_diffrn_reflns_limit_k_min -9
_diffrn_reflns_limit_l_max 14
_diffrn_reflns_limit_l_min -14
_diffrn_reflns_number 27644
_diffrn_reflns_theta_full 76.47
_diffrn_reflns_theta_max 76.47
_diffrn_reflns_theta_min 5.41
_exptl_absorpt_coefficient_mu 3.725
_exptl_absorpt_correction_T_max 0.312
_exptl_absorpt_correction_T_min 0.079
_exptl_absorpt_correction_type analytical
_exptl_absorpt_process_details
;
CrysAlisPro, Oxford Diffraction Ltd.,
Version 1.171.33.55 (release 05-01-2010 CrysAlis171 .NET)
(compiled Jan 5 2010,16:28:46)
;
_exptl_crystal_colour colourless
_exptl_crystal_density_diffrn 1.370
_exptl_crystal_density_method 'not measured'
_exptl_crystal_description block
_exptl_crystal_F_000 752
_exptl_crystal_size_max 0.4061
_exptl_crystal_size_mid 0.2983
_exptl_crystal_size_min 0.2050
_refine_diff_density_max 0.877
_refine_diff_density_min -0.386
_refine_diff_density_rms 0.070
_refine_ls_abs_structure_details 'Flack H D (1983), Acta Cryst. A39, 876-881'
_refine_ls_abs_structure_Flack 0.08(2)
_refine_ls_extinction_method none
_refine_ls_goodness_of_fit_ref 1.088
_refine_ls_hydrogen_treatment constr
_refine_ls_matrix_type full
_refine_ls_number_parameters 203
_refine_ls_number_reflns 3619
_refine_ls_number_restraints 1
_refine_ls_restrained_S_all 1.088
_refine_ls_R_factor_all 0.0305
_refine_ls_R_factor_gt 0.0305
_refine_ls_shift/su_max 0.001
_refine_ls_shift/su_mean 0.000
_refine_ls_structure_factor_coef Fsqd
_refine_ls_weighting_details 'calc w=1/[\s^2^(Fo^2^)+(0.0441P)^2^+1.7313P] where P=(Fo^2^+2Fc^2^)/3'
_refine_ls_weighting_scheme calc
_refine_ls_wR_factor_gt 0.0839
_refine_ls_wR_factor_ref 0.0839
_reflns_number_gt 3616
_reflns_number_total 3619
_reflns_threshold_expression I>2\s(I)
_cod_data_source_file c004868b.txt
_cod_data_source_block mjm353(20b)
_cod_database_code 7153402

loop_
_symmetry_equiv_pos_as_xyz
'x, y, z'
'-x, -y, z+1/2'
'x+1/2, -y, z'
'-x+1/2, y, z+1/2'

loop_
_atom_site_label
_atom_site_type_symbol
_atom_site_fract_x
_atom_site_fract_y
_atom_site_fract_z
_atom_site_U_iso_or_equiv
_atom_site_adp_type
_atom_site_occupancy
_atom_site_symmetry_multiplicity
_atom_site_calc_flag
_atom_site_refinement_flags
_atom_site_disorder_assembly
_atom_site_disorder_group
C1 C 0.2804(2) 0.7183(3) 0.6430(3) 0.0279(7) Uani 1 1 d . . .
H1 H 0.2781 0.7684 0.5720 0.034 Uiso 1 1 calc R . .
C2 C 0.35640(19) 0.7004(3) 0.6976(3) 0.0287(6) Uani 1 1 d . . .
H2 H 0.4048 0.7409 0.6655 0.034 Uiso 1 1 calc R . .
C3 C 0.36072(19) 0.6233(4) 0.7985(3) 0.0288(6) Uani 1 1 d . . .
H3 H 0.4123 0.6098 0.8357 0.035 Uiso 1 1 calc R . .
C4 C 0.29015(17) 0.5657(3) 0.8453(3) 0.0243(6) Uani 1 1 d . . .
H4 H 0.2938 0.5126 0.9147 0.029 Uiso 1 1 calc R . .
C4A C 0.21287(17) 0.5841(3) 0.7925(3) 0.0224(6) Uani 1 1 d . A .
C5 C 0.14114(17) 0.5139(3) 0.8475(2) 0.0227(5) Uani 1 1 d . . .
C12 C 0.15239(17) 0.3879(3) 0.8933(3) 0.0246(6) Uani 1 1 d . A 1
C13 C 0.16521(19) 0.2665(3) 0.9431(3) 0.0248(6) Uani 1 1 d . A 1
Br Br 0.212171(16) 0.28168(3) 1.09977(4) 0.02830(10) Uani 1 1 d . A 1
Si Si 0.14582(5) 0.08206(8) 0.89180(7) 0.02398(16) Uani 1 1 d . A 1
C14 C 0.2473(2) -0.0088(3) 0.8789(3) 0.0306(6) Uani 1 1 d . A 1
H14A H 0.2766 -0.0032 0.9527 0.046 Uiso 1 1 calc R A 1
H14B H 0.2802 0.0372 0.8188 0.046 Uiso 1 1 calc R A 1
H14C H 0.2386 -0.1081 0.8585 0.046 Uiso 1 1 calc R A 1
C15 C 0.08999(18) 0.0967(3) 0.7412(3) 0.0241(6) Uani 1 1 d . A 1
H15A H 0.0729 0.0024 0.7157 0.036 Uiso 1 1 calc R A 1
H15B H 0.1279 0.1374 0.6845 0.036 Uiso 1 1 calc R A 1
H15C H 0.0414 0.1575 0.7486 0.036 Uiso 1 1 calc R A 1
C16 C 0.0795(2) -0.0062(3) 1.0010(3) 0.0304(6) Uani 1 1 d . A 1
H16A H 0.1047 0.0031 1.0774 0.046 Uiso 1 1 calc R A 1
H16B H 0.0739 -0.1066 0.9816 0.046 Uiso 1 1 calc R A 1
H16C H 0.0249 0.0382 1.0014 0.046 Uiso 1 1 calc R A 1
C5A C 0.06295(16) 0.5908(3) 0.8702(2) 0.0215(5) Uani 1 1 d . A .
C6 C 0.02566(17) 0.5709(3) 0.9780(3) 0.0242(6) Uani 1 1 d . . .
H6 H 0.0515 0.5108 1.0327 0.029 Uiso 1 1 calc R A .
C7 C -0.04825(17) 0.6369(3) 1.0072(3) 0.0272(6) Uani 1 1 d . A .
H7 H -0.0729 0.6211 1.0804 0.033 Uiso 1 1 calc R . .
C8 C -0.08540(19) 0.7264(3) 0.9273(3) 0.0290(7) Uani 1 1 d . . .
H8 H -0.1352 0.7738 0.9464 0.035 Uiso 1 1 calc R A .
C9 C -0.05000(19) 0.7463(3) 0.8206(3) 0.0280(6) Uani 1 1 d . A .
H9 H -0.0762 0.8070 0.7667 0.034 Uiso 1 1 calc R . .
C9A C 0.02412(17) 0.6789(3) 0.7893(3) 0.0237(6) Uani 1 1 d . . .
C10 C 0.05399(19) 0.7032(3) 0.6713(3) 0.0266(6) Uani 1 1 d . A .
H10 H 0.0128 0.7277 0.6166 0.032 Uiso 1 1 calc R . .
C11 C 0.13064(19) 0.6959(3) 0.6295(2) 0.0251(6) Uani 1 1 d . . .
H11 H 0.1360 0.7136 0.5492 0.030 Uiso 1 1 calc R A .
C11A C 0.20731(17) 0.6643(3) 0.6903(3) 0.0242(6) Uani 1 1 d . A .

loop_
_atom_site_aniso_label
_atom_site_aniso_U_11
_atom_site_aniso_U_22
_atom_site_aniso_U_33
_atom_site_aniso_U_23
_atom_site_aniso_U_13
_atom_site_aniso_U_12
C1 0.0341(16) 0.0253(18) 0.0243(13) 0.0040(11) 0.0037(11) 0.0014(11)
C2 0.0261(14) 0.0266(15) 0.0334(16) 0.0025(13) 0.0089(12) 0.0006(11)
C3 0.0254(13) 0.0264(16) 0.0346(16) 0.0008(13) 0.0035(12) 0.0034(11)
C4 0.0250(14) 0.0200(15) 0.0279(14) 0.0017(12) 0.0006(11) 0.0031(10)
C4A 0.0272(14) 0.0160(14) 0.0239(14) -0.0008(11) 0.0024(11) 0.0018(10)
C5 0.0236(12) 0.0191(13) 0.0253(12) -0.0006(11) -0.0020(10) 0.0016(10)
C12 0.0232(12) 0.0204(14) 0.0303(14) -0.0036(12) 0.0033(11) -0.0002(10)
C13 0.0251(13) 0.0226(15) 0.0266(14) -0.0017(11) 0.0020(11) -0.0008(11)
Br 0.02974(14) 0.02822(16) 0.02696(14) 0.00140(15) -0.00036(15) -0.00170(10)
Si 0.0269(3) 0.0180(3) 0.0270(4) 0.0011(3) 0.0005(3) -0.0007(3)
C14 0.0303(13) 0.0203(13) 0.0411(18) -0.0011(12) 0.0057(16) 0.0002(11)
C15 0.0243(12) 0.0103(12) 0.0377(15) -0.0013(10) 0.0047(11) -0.0059(9)
C16 0.0342(15) 0.0224(15) 0.0346(15) 0.0061(12) 0.0037(12) -0.0045(12)
C5A 0.0192(12) 0.0182(12) 0.0270(14) -0.0011(10) -0.0023(10) -0.0014(9)
C6 0.0223(12) 0.0180(13) 0.0321(14) -0.0021(11) -0.0015(11) -0.0012(10)
C7 0.0221(13) 0.0221(14) 0.0374(16) -0.0022(12) 0.0037(12) -0.0031(10)
C8 0.0194(13) 0.0234(16) 0.0443(19) -0.0015(12) 0.0009(12) -0.0004(11)
C9 0.0246(14) 0.0203(14) 0.0391(17) -0.0005(13) -0.0088(12) -0.0009(11)
C9A 0.0227(13) 0.0185(14) 0.0300(15) -0.0025(11) -0.0043(11) -0.0028(11)
C10 0.0319(15) 0.0222(14) 0.0258(14) -0.0005(11) -0.0121(12) -0.0002(11)
C11 0.0344(15) 0.0210(14) 0.0200(14) -0.0012(9) -0.0029(10) -0.0005(11)
C11A 0.0306(14) 0.0188(15) 0.0232(13) -0.0024(11) -0.0008(11) -0.0001(10)

loop_
_atom_type_symbol
_atom_type_description
_atom_type_scat_dispersion_real
_atom_type_scat_dispersion_imag
_atom_type_scat_source
C C 0.0181 0.0091 'International Tables Vol C Tables 4.2.6.8 and 6.1.1.4'
H H 0.0000 0.0000 'International Tables Vol C Tables 4.2.6.8 and 6.1.1.4'
Si Si 0.2541 0.3302 'International Tables Vol C Tables 4.2.6.8 and 6.1.1.4'
Br Br -0.6763 1.2805 'International Tables Vol C Tables 4.2.6.8 and 6.1.1.4'

loop_
_geom_angle_atom_site_label_1
_geom_angle_atom_site_label_2
_geom_angle_atom_site_label_3
_geom_angle
C2 C1 C11A 121.6(3)
C2 C1 H1 119.2
C11A C1 H1 119.2
C3 C2 C1 119.5(3)
C3 C2 H2 120.2
C1 C2 H2 120.2
C4 C3 C2 120.0(3)
C4 C3 H3 120.0
C2 C3 H3 120.0
C3 C4 C4A 121.3(3)
C3 C4 H4 119.3
C4A C4 H4 119.3
C4 C4A C11A 119.3(3)
C4 C4A C5 117.2(3)
C11A C4A C5 123.5(3)
C12 C5 C4A 118.0(3)
C12 C5 C5A 119.3(3)
C4A C5 C5A 121.8(3)
C13 C12 C5 177.1(3)
C12 C13 Si 130.9(3)
C12 C13 Br 113.9(2)
Si C13 Br 115.15(16)
C16 Si C14 111.01(14)
C16 Si C13 107.49(14)
C14 Si C13 107.89(14)
C16 Si C15 111.59(13)
C14 Si C15 111.57(14)
C13 Si C15 107.05(13)
C6 C5A C9A 118.8(3)
C6 C5A C5 117.4(3)
C9A C5A C5 123.8(3)
C7 C6 C5A 121.9(3)
C7 C6 H6 119.1
C5A C6 H6 119.1
C8 C7 C6 118.9(3)
C8 C7 H7 120.5
C6 C7 H7 120.5
C9 C8 C7 120.0(3)
C9 C8 H8 120.0
C7 C8 H8 120.0
C8 C9 C9A 121.8(3)
C8 C9 H9 119.1
C9A C9 H9 119.1
C5A C9A C9 118.7(3)
C5A C9A C10 124.5(3)
C9 C9A C10 116.8(3)
C11 C10 C9A 129.5(3)
C11 C10 H10 115.2
C9A C10 H10 115.2
C10 C11 C11A 128.9(3)
C10 C11 H11 115.5
C11A C11 H11 115.5
C1 C11A C4A 118.1(3)
C1 C11A C11 117.1(3)
C4A C11A C11 124.8(3)

loop_
_geom_bond_atom_site_label_1
_geom_bond_atom_site_label_2
_geom_bond_distance
C1 C2 1.397(5)
C1 C11A 1.403(4)
C1 H1 0.9500
C2 C3 1.380(5)
C2 H2 0.9500
C3 C4 1.379(4)
C3 H3 0.9500
C4 C4A 1.406(4)
C4 H4 0.9500
C4A C11A 1.410(4)
C4A C5 1.484(4)
C5 C12 1.318(4)
C5 C5A 1.486(4)
C12 C13 1.303(4)
C13 Si 1.871(3)
C13 Br 1.975(3)
Si C16 1.860(3)
Si C14 1.864(3)
Si C15 1.971(3)
C14 H14A 0.9800
C14 H14B 0.9800
C14 H14C 0.9800
C15 H15A 0.9800
C15 H15B 0.9800
C15 H15C 0.9800
C16 H16A 0.9800
C16 H16B 0.9800
C16 H16C 0.9800
C5A C6 1.401(4)
C5A C9A 1.404(4)
C6 C7 1.394(4)
C6 H6 0.9500
C7 C8 1.393(5)
C7 H7 0.9500
C8 C9 1.376(5)
C8 H8 0.9500
C9 C9A 1.409(4)
C9 H9 0.9500
C9A C10 1.470(4)
C10 C11 1.337(4)
C10 H10 0.9500
C11 C11A 1.461(4)
C11 H11 0.9500

loop_
_geom_torsion_atom_site_label_1
_geom_torsion_atom_site_label_2
_geom_torsion_atom_site_label_3
_geom_torsion_atom_site_label_4
_geom_torsion
C11A C1 C2 C3 2.4(5)
C1 C2 C3 C4 -0.6(5)
C2 C3 C4 C4A -0.2(5)
C3 C4 C4A C11A -0.7(5)
C3 C4 C4A C5 178.0(3)
C4 C4A C5 C12 -37.2(4)
C11A C4A C5 C12 141.4(3)
C4 C4A C5 C5A 131.8(3)
C11A C4A C5 C5A -49.6(4)
C12 C13 Si C16 -124.6(3)
Br C13 Si C16 54.8(2)
C12 C13 Si C14 115.6(3)
Br C13 Si C14 -64.97(19)
C12 C13 Si C15 -4.6(4)
Br C13 Si C15 174.82(14)
C12 C5 C5A C6 33.3(4)
C4A C5 C5A C6 -135.6(3)
C12 C5 C5A C9A -145.3(3)
C4A C5 C5A C9A 45.8(4)
C9A C5A C6 C7 -0.5(4)
C5 C5A C6 C7 -179.2(3)
C5A C6 C7 C8 -0.8(5)
C6 C7 C8 C9 1.3(5)
C7 C8 C9 C9A -0.5(5)
C6 C5A C9A C9 1.3(4)
C5 C5A C9A C9 179.9(3)
C6 C5A C9A C10 -176.7(3)
C5 C5A C9A C10 1.9(4)
C8 C9 C9A C5A -0.8(4)
C8 C9 C9A C10 177.3(3)
C5A C9A C10 C11 -26.9(5)
C9 C9A C10 C11 155.0(3)
C9A C10 C11 C11A -1.4(6)
C2 C1 C11A C4A -3.3(5)
C2 C1 C11A C11 176.7(3)
C4 C4A C11A C1 2.4(4)
C5 C4A C11A C1 -176.2(3)
C4 C4A C11A C11 -177.5(3)
C5 C4A C11A C11 3.9(5)
C10 C11 C11A C1 -154.1(3)
C10 C11 C11A C4A 25.9(5)
